data_4332342
loop_
_publ_author_name
'Li, Yan'
'Zheng, Fa-Kun'
'Liu, Xi'
'Zou, Wen-Qiang'
Guo,
'Lu, Can-Zhong'
'Huang, Jin-Shun'

_publ_section_title
;
 Crystal Structures and Magnetic and Luminescent Properties of a Series of
 Homodinuclear Lanthanide Complexes with 4-Cyanobenzoic Ligand
;
_journal_issue 16
_journal_name_full 'Inorganic Chemistry'
_journal_page_first 6308
_journal_page_last 6316
_journal_paper_doi 10.1021/ic0602603
_journal_volume 45
_journal_year 2006
_chemical_formula_moiety '[Dy2(4-cba)6(phen)2(H2O)2]'
_chemical_formula_sum 'C72 H44 Dy2 N10 O14'
_chemical_formula_weight 1598.17
_chemical_name_common '[Dy2(4-cba)6(phen)2(H2O)2]'
_chemical_name_systematic '[Dy2(4-cba)6(phen)2(H2O)2]'
_space_group_IT_number 2
_symmetry_cell_setting triclinic
_symmetry_space_group_name_Hall '-P 1'
_symmetry_space_group_name_H-M 'P -1'
_atom_sites_solution_hydrogens geom
_atom_sites_solution_primary direct
_atom_sites_solution_secondary difmap
_audit_creation_method SHELXL-97
_cell_angle_alpha 97.941(3)
_cell_angle_beta 102.068(2)
_cell_angle_gamma 99.918(4)
_cell_formula_units_Z 1
_cell_length_a 8.2525(7)
_cell_length_b 12.7935(12)
_cell_length_c 16.4146(12)
_cell_measurement_reflns_used 4772
_cell_measurement_temperature 293(2)
_cell_measurement_theta_max 27.4835
_cell_measurement_theta_min 3.1484
_cell_volume 1641.9(2)
_computing_cell_refinement 'CrystalClear (Rigaku Corp., 2002)'
_computing_data_collection 'CrystalClear (Rigaku Corp., 2002)'
_computing_data_reduction 'CrystalClear (Rigaku Corp., 2002)'
_computing_molecular_graphics 'Bruker SHELXTL'
_computing_publication_material 'Siemens SHELXTL^TM^ 5'
_computing_structure_refinement 'Siemens SHELXTL^TM^ 5'
_computing_structure_solution 'Siemens SHELXTL^TM^ 5'
_diffrn_ambient_temperature 293(2)
_diffrn_measured_fraction_theta_full 0.988
_diffrn_measured_fraction_theta_max 0.988
_diffrn_measurement_device_type 'Bruker P4'
_diffrn_measurement_method '\w scans'
_diffrn_radiation_monochromator graphite
_diffrn_radiation_source 'fine-focus sealed tube'
_diffrn_radiation_type MoK\a
_diffrn_radiation_wavelength 0.71073
_diffrn_reflns_av_R_equivalents 0.0168
_diffrn_reflns_av_sigmaI/netI 0.0259
_diffrn_reflns_limit_h_max 9
_diffrn_reflns_limit_h_min -9
_diffrn_reflns_limit_k_max 10
_diffrn_reflns_limit_k_min -15
_diffrn_reflns_limit_l_max 19
_diffrn_reflns_limit_l_min -19
_diffrn_reflns_number 10387
_diffrn_reflns_theta_full 25.03
_diffrn_reflns_theta_max 25.03
_diffrn_reflns_theta_min 3.18
_exptl_absorpt_coefficient_mu 2.333
_exptl_absorpt_correction_T_max 1.0000
_exptl_absorpt_correction_T_min 0.7493
_exptl_absorpt_correction_type multi-scan
_exptl_absorpt_process_details 'Sphere (Rigaku CrystalClear)'
_exptl_crystal_colour Colorless
_exptl_crystal_density_diffrn 1.616
_exptl_crystal_density_method 'not measured'
_exptl_crystal_description Prism
_exptl_crystal_F_000 790
_exptl_crystal_size_max 0.3800
_exptl_crystal_size_mid 0.2500
_exptl_crystal_size_min 0.1000
_refine_diff_density_max 0.408
_refine_diff_density_min -0.972
_refine_diff_density_rms 0.068
_refine_ls_extinction_method none
_refine_ls_goodness_of_fit_ref 1.006
_refine_ls_hydrogen_treatment mixed
_refine_ls_matrix_type full
_refine_ls_number_parameters 448
_refine_ls_number_reflns 5745
_refine_ls_number_restraints 2
_refine_ls_restrained_S_all 1.006
_refine_ls_R_factor_all 0.0253
_refine_ls_R_factor_gt 0.0232
_refine_ls_shift/su_max 0.000
_refine_ls_shift/su_mean 0.000
_refine_ls_structure_factor_coef Fsqd
_refine_ls_weighting_details 'calc w=1/[\s^2^(Fo^2^)+(0.0384P)^2^+0.5670P] where P=(Fo^2^+2Fc^2^)/3'
_refine_ls_weighting_scheme calc
_refine_ls_wR_factor_gt 0.0583
_refine_ls_wR_factor_ref 0.0602
_reflns_number_gt 5432
_reflns_number_total 5745
_reflns_threshold_expression >2sigma(I)
_cod_data_source_file ic0602603sup7.cif
_cod_data_source_block 2
_cod_depositor_comments
;
The following automatic conversions were performed:

'_exptl_absorpt_correction_type' value 'Multi-scan' changed to
'multi-scan' according to
/home/saulius/struct/CIF-dictionaries/cif_core.dic dictionary named
'cif_core.dic' version 2.4.2 from 2011-04-26.

Automatic conversion script
Id: cif_fix_values 1891 2012-01-12 08:04:46Z andrius 
;
_cod_original_sg_symbol_H-M P-1
_cod_database_code 4332342

loop_
_symmetry_equiv_pos_as_xyz
'x, y, z'
'-x, -y, -z'

loop_
_atom_site_label
_atom_site_type_symbol
_atom_site_fract_x
_atom_site_fract_y
_atom_site_fract_z
_atom_site_U_iso_or_equiv
_atom_site_adp_type
_atom_site_occupancy
_atom_site_symmetry_multiplicity
_atom_site_calc_flag
_atom_site_refinement_flags
Dy1 Dy -0.220001(15) -0.134948(10) -0.023130(7) 0.02731(6) Uani 1 1 d .
O1W O -0.4951(3) -0.12931(18) -0.00053(14) 0.0392(5) Uani 1 1 d D
H1WA H -0.527(4) -0.076(2) 0.0355(17) 0.047 Uiso 1 1 d D
H1WB H -0.575(3) -0.148(3) -0.0538(12) 0.047 Uiso 1 1 d D
O11 O -0.4156(3) -0.22198(18) -0.14942(13) 0.0430(5) Uani 1 1 d .
O12 O -0.6800(3) -0.2026(2) -0.15485(16) 0.0595(7) Uani 1 1 d .
O21 O -0.2817(2) 0.02381(16) -0.06968(13) 0.0354(5) Uani 1 1 d .
O22 O -0.0458(3) 0.14836(17) -0.05477(13) 0.0380(5) Uani 1 1 d .
O31 O -0.1825(3) -0.03166(17) 0.11431(13) 0.0397(5) Uani 1 1 d .
O32 O 0.0420(3) 0.08830(17) 0.10868(12) 0.0358(5) Uani 1 1 d .
N1 N -0.2856(3) -0.2814(2) 0.06402(16) 0.0390(6) Uani 1 1 d .
N2 N -0.1610(3) -0.3208(2) -0.07549(16) 0.0404(6) Uani 1 1 d .
N11 N -0.8031(9) -0.4894(7) -0.6010(3) 0.193(4) Uani 1 1 d .
N21 N -0.4126(6) 0.1446(5) -0.5119(3) 0.124(2) Uani 1 1 d .
N31 N 0.1707(7) 0.1969(5) 0.5812(2) 0.1216(19) Uani 1 1 d .
C1 C -0.3359(5) -0.2618(3) 0.1351(2) 0.0529(9) Uani 1 1 d .
H1A H -0.3493 -0.1923 0.1532 0.063 Uiso 1 1 calc R
C2 C -0.3699(5) -0.3398(4) 0.1844(3) 0.0705(12) Uani 1 1 d .
H2A H -0.4006 -0.3220 0.2351 0.085 Uiso 1 1 calc R
C3 C -0.3569(6) -0.4431(4) 0.1562(3) 0.0763(14) Uani 1 1 d .
H3A H -0.3809 -0.4966 0.1875 0.092 Uiso 1 1 calc R
C4 C -0.3078(5) -0.4687(3) 0.0809(3) 0.0588(10) Uani 1 1 d .
C5 C -0.2988(6) -0.5772(3) 0.0499(4) 0.0800(15) Uani 1 1 d .
H5A H -0.3281 -0.6330 0.0783 0.096 Uiso 1 1 calc R
C6 C -0.2450(6) -0.5958(3) -0.0235(4) 0.0795(15) Uani 1 1 d .
H6A H -0.2390 -0.6660 -0.0447 0.095 Uiso 1 1 calc R
C7 C -0.1972(5) -0.5112(3) -0.0698(3) 0.0580(10) Uani 1 1 d .
C8 C -0.1402(6) -0.5282(3) -0.1439(3) 0.0738(13) Uani 1 1 d .
H8A H -0.1357 -0.5976 -0.1678 0.089 Uiso 1 1 calc R
C9 C -0.0914(6) -0.4436(4) -0.1812(3) 0.0685(12) Uani 1 1 d .
H9A H -0.0521 -0.4540 -0.2302 0.082 Uiso 1 1 calc R
C10 C -0.1016(5) -0.3408(3) -0.1443(2) 0.0536(9) Uani 1 1 d .
H10A H -0.0648 -0.2828 -0.1691 0.064 Uiso 1 1 calc R
C11 C -0.2082(4) -0.4053(3) -0.0380(2) 0.0430(8) Uani 1 1 d .
C12 C -0.2685(4) -0.3833(3) 0.0377(2) 0.0413(8) Uani 1 1 d .
C101 C -0.6231(4) -0.2967(3) -0.2763(2) 0.0431(7) Uani 1 1 d .
C102 C -0.5167(5) -0.3534(3) -0.3103(2) 0.0599(10) Uani 1 1 d .
H10B H -0.4119 -0.3559 -0.2770 0.072 Uiso 1 1 calc R
C103 C -0.5658(6) -0.4058(4) -0.3933(3) 0.0813(15) Uani 1 1 d .
H10C H -0.4948 -0.4444 -0.4159 0.098 Uiso 1 1 calc R
C104 C -0.7204(7) -0.4008(5) -0.4429(3) 0.0832(15) Uani 1 1 d .
C105 C -0.8294(6) -0.3486(4) -0.4092(3) 0.0816(14) Uani 1 1 d .
H10D H -0.9351 -0.3475 -0.4423 0.098 Uiso 1 1 calc R
C106 C -0.7810(5) -0.2977(4) -0.3259(2) 0.0633(11) Uani 1 1 d .
H10E H -0.8558 -0.2635 -0.3025 0.076 Uiso 1 1 calc R
C107 C -0.5702(4) -0.2353(2) -0.18666(19) 0.0370(7) Uani 1 1 d .
C108 C -0.7683(8) -0.4514(7) -0.5314(3) 0.132(3) Uani 1 1 d .
C201 C -0.2468(4) 0.1129(2) -0.18484(18) 0.0337(6) Uani 1 1 d .
C202 C -0.4023(5) 0.0579(4) -0.2344(2) 0.0621(11) Uani 1 1 d .
H20A H -0.4763 0.0144 -0.2113 0.075 Uiso 1 1 calc R
C203 C -0.4482(5) 0.0673(5) -0.3185(3) 0.0849(16) Uani 1 1 d .
H20B H -0.5529 0.0300 -0.3521 0.102 Uiso 1 1 calc R
C204 C -0.3384(5) 0.1323(4) -0.3527(2) 0.0615(10) Uani 1 1 d .
C205 C -0.1830(5) 0.1876(3) -0.3034(2) 0.0551(9) Uani 1 1 d .
H20C H -0.1089 0.2311 -0.3265 0.066 Uiso 1 1 calc R
C206 C -0.1387(4) 0.1777(3) -0.2198(2) 0.0438(8) Uani 1 1 d .
H20D H -0.0341 0.2153 -0.1862 0.053 Uiso 1 1 calc R
C207 C -0.1879(4) 0.0944(2) -0.09550(18) 0.0298(6) Uani 1 1 d .
C208 C -0.3812(6) 0.1389(5) -0.4419(3) 0.0890(16) Uani 1 1 d .
C301 C -0.0058(4) 0.0733(2) 0.24364(18) 0.0341(6) Uani 1 1 d .
C302 C 0.1497(4) 0.1374(3) 0.2836(2) 0.0465(8) Uani 1 1 d .
H30A H 0.2245 0.1614 0.2516 0.056 Uiso 1 1 calc R
C303 C 0.1961(5) 0.1666(4) 0.3709(2) 0.0602(10) Uani 1 1 d .
H30B H 0.3021 0.2096 0.3973 0.072 Uiso 1 1 calc R
C304 C 0.0865(5) 0.1325(3) 0.4187(2) 0.0576(10) Uani 1 1 d .
C305 C -0.0680(5) 0.0667(4) 0.3798(2) 0.0676(12) Uani 1 1 d .
H30C H -0.1419 0.0425 0.4121 0.081 Uiso 1 1 calc R
C306 C -0.1142(5) 0.0364(3) 0.2924(2) 0.0541(9) Uani 1 1 d .
H30D H -0.2184 -0.0090 0.2664 0.065 Uiso 1 1 calc R
C307 C -0.0541(3) 0.0417(2) 0.14872(17) 0.0308(6) Uani 1 1 d .
C308 C 0.1325(7) 0.1680(4) 0.5095(3) 0.0811(14) Uani 1 1 d .

loop_
_atom_site_aniso_label
_atom_site_aniso_U_11
_atom_site_aniso_U_22
_atom_site_aniso_U_33
_atom_site_aniso_U_23
_atom_site_aniso_U_13
_atom_site_aniso_U_12
Dy1 0.02946(8) 0.02630(9) 0.02651(9) 0.00328(5) 0.00997(6) 0.00384(6)
O1W 0.0337(11) 0.0421(13) 0.0433(12) 0.0006(10) 0.0169(9) 0.0083(10)
O11 0.0338(11) 0.0500(14) 0.0387(12) -0.0053(10) 0.0043(9) 0.0072(10)
O12 0.0429(14) 0.086(2) 0.0474(14) -0.0025(13) 0.0052(11) 0.0251(14)
O21 0.0348(11) 0.0368(12) 0.0406(11) 0.0124(9) 0.0144(9) 0.0124(9)
O22 0.0373(12) 0.0385(12) 0.0354(11) 0.0074(9) 0.0030(9) 0.0064(10)
O31 0.0420(12) 0.0395(12) 0.0337(11) -0.0021(9) 0.0138(9) -0.0011(10)
O32 0.0383(11) 0.0414(12) 0.0329(10) 0.0083(9) 0.0174(9) 0.0097(9)
N1 0.0371(14) 0.0349(15) 0.0421(15) 0.0093(11) 0.0089(12) -0.0017(11)
N2 0.0470(15) 0.0316(14) 0.0372(14) -0.0008(11) 0.0008(12) 0.0106(12)
N11 0.134(5) 0.318(11) 0.070(3) -0.083(5) 0.004(3) 0.008(6)
N21 0.112(4) 0.189(6) 0.052(3) 0.047(3) -0.002(2) -0.014(4)
N31 0.147(5) 0.158(5) 0.036(2) 0.001(2) 0.011(2) -0.005(4)
C1 0.050(2) 0.058(2) 0.049(2) 0.0153(17) 0.0171(17) -0.0025(17)
C2 0.066(3) 0.088(3) 0.060(3) 0.037(2) 0.022(2) -0.003(2)
C3 0.070(3) 0.072(3) 0.088(3) 0.054(3) 0.010(2) -0.003(2)
C4 0.0428(19) 0.053(2) 0.075(3) 0.034(2) -0.0014(18) -0.0031(17)
C5 0.077(3) 0.030(2) 0.116(4) 0.017(2) -0.017(3) 0.012(2)
C6 0.067(3) 0.0233(19) 0.128(4) 0.006(2) -0.012(3) 0.0040(18)
C7 0.048(2) 0.0285(18) 0.081(3) -0.0014(17) -0.0121(19) 0.0070(15)
C8 0.076(3) 0.041(2) 0.088(3) -0.019(2) -0.005(2) 0.025(2)
C9 0.081(3) 0.060(3) 0.058(2) -0.014(2) 0.004(2) 0.034(2)
C10 0.073(3) 0.047(2) 0.0395(18) -0.0020(15) 0.0077(17) 0.0258(19)
C11 0.0351(16) 0.0286(17) 0.053(2) 0.0000(14) -0.0103(14) 0.0040(13)
C12 0.0292(16) 0.0322(17) 0.0527(19) 0.0129(15) -0.0059(14) -0.0051(13)
C101 0.0405(17) 0.0420(18) 0.0406(18) 0.0058(14) 0.0053(14) -0.0012(14)
C102 0.051(2) 0.069(3) 0.051(2) -0.0079(19) 0.0096(18) 0.0073(19)
C103 0.072(3) 0.100(4) 0.060(3) -0.025(3) 0.020(2) 0.012(3)
C104 0.078(3) 0.105(4) 0.045(2) -0.016(2) 0.009(2) -0.008(3)
C105 0.064(3) 0.108(4) 0.053(2) -0.008(2) -0.011(2) 0.011(3)
C106 0.055(2) 0.076(3) 0.050(2) -0.004(2) 0.0004(18) 0.016(2)
C107 0.0379(17) 0.0347(16) 0.0383(16) 0.0080(13) 0.0093(13) 0.0057(13)
C108 0.092(4) 0.207(8) 0.060(3) -0.050(4) 0.007(3) 0.003(5)
C201 0.0307(14) 0.0388(17) 0.0327(15) 0.0059(13) 0.0069(12) 0.0120(13)
C202 0.0382(19) 0.097(3) 0.045(2) 0.023(2) 0.0062(16) -0.0053(19)
C203 0.046(2) 0.145(5) 0.045(2) 0.028(3) -0.0075(18) -0.016(3)
C204 0.057(2) 0.088(3) 0.0383(19) 0.0207(19) 0.0074(17) 0.009(2)
C205 0.056(2) 0.066(2) 0.0435(19) 0.0214(18) 0.0124(17) 0.0032(19)
C206 0.0425(18) 0.0436(19) 0.0403(18) 0.0107(14) 0.0051(14) -0.0007(15)
C207 0.0338(15) 0.0288(15) 0.0331(15) 0.0069(12) 0.0130(13) 0.0166(13)
C208 0.075(3) 0.136(5) 0.042(2) 0.026(3) 0.000(2) -0.006(3)
C301 0.0368(16) 0.0369(17) 0.0324(15) 0.0069(13) 0.0133(13) 0.0109(13)
C302 0.0382(17) 0.064(2) 0.0349(17) 0.0097(16) 0.0099(14) 0.0013(16)
C303 0.047(2) 0.083(3) 0.0373(19) 0.0060(18) -0.0009(16) -0.0053(19)
C304 0.064(2) 0.074(3) 0.0292(17) 0.0077(17) 0.0091(16) 0.004(2)
C305 0.065(3) 0.098(3) 0.0372(19) 0.011(2) 0.0253(18) -0.005(2)
C306 0.049(2) 0.072(3) 0.0347(18) 0.0014(16) 0.0170(15) -0.0079(18)
C307 0.0309(14) 0.0314(15) 0.0326(15) 0.0024(12) 0.0125(12) 0.0099(12)
C308 0.092(3) 0.108(4) 0.034(2) 0.008(2) 0.013(2) 0.001(3)

loop_
_atom_type_symbol
_atom_type_description
_atom_type_scat_dispersion_real
_atom_type_scat_dispersion_imag
_atom_type_scat_source
C C 0.0033 0.0016 'International Tables Vol C Tables 4.2.6.8 and 6.1.1.4'
H H 0.0000 0.0000 'International Tables Vol C Tables 4.2.6.8 and 6.1.1.4'
N N 0.0061 0.0033 'International Tables Vol C Tables 4.2.6.8 and 6.1.1.4'
O O 0.0106 0.0060 'International Tables Vol C Tables 4.2.6.8 and 6.1.1.4'
Dy Dy -0.1892 4.4098 'International Tables Vol C Tables 4.2.6.8 and 6.1.1.4'

loop_
_geom_angle_atom_site_label_1
_geom_angle_atom_site_label_2
_geom_angle_atom_site_label_3
_geom_angle
_geom_angle_site_symmetry_1
_geom_angle_site_symmetry_3
O32 Dy1 O11 85.30(7) 2 .
O32 Dy1 O22 76.53(7) 2 2
O11 Dy1 O22 138.28(7) . 2
O32 Dy1 O21 72.68(7) 2 .
O11 Dy1 O21 83.81(8) . .
O22 Dy1 O21 124.21(7) 2 .
O32 Dy1 O31 121.04(7) 2 .
O11 Dy1 O31 145.53(7) . .
O22 Dy1 O31 73.88(7) 2 .
O21 Dy1 O31 83.83(7) . .
O32 Dy1 O1W 143.26(7) 2 .
O11 Dy1 O1W 73.18(7) . .
O22 Dy1 O1W 138.33(7) 2 .
O21 Dy1 O1W 75.64(7) . .
O31 Dy1 O1W 72.62(7) . .
O32 Dy1 N1 139.44(8) 2 .
O11 Dy1 N1 96.68(8) . .
O22 Dy1 N1 75.45(8) 2 .
O21 Dy1 N1 147.88(8) . .
O31 Dy1 N1 77.78(8) . .
O1W Dy1 N1 73.85(8) . .
O32 Dy1 N2 79.57(8) 2 .
O11 Dy1 N2 68.79(8) . .
O22 Dy1 N2 71.12(8) 2 .
O21 Dy1 N2 142.34(7) . .
O31 Dy1 N2 133.05(8) . .
O1W Dy1 N2 117.58(8) . .
N1 Dy1 N2 63.92(9) . .
O32 Dy1 Dy1 49.98(5) 2 2
O11 Dy1 Dy1 130.30(6) . 2
O22 Dy1 Dy1 59.61(5) 2 2
O21 Dy1 Dy1 64.89(5) . 2
O31 Dy1 Dy1 71.06(5) . 2
O1W Dy1 Dy1 128.18(5) . 2
N1 Dy1 Dy1 130.47(6) . 2
N2 Dy1 Dy1 114.19(6) . 2
Dy1 O1W H1WA 128(2) . .
Dy1 O1W H1WB 109(2) . .
H1WA O1W H1WB 110(3) . .
C107 O11 Dy1 141.6(2) . .
C207 O21 Dy1 128.61(17) . .
C207 O22 Dy1 143.47(18) . 2
C307 O31 Dy1 122.69(17) . .
C307 O32 Dy1 167.21(19) . 2
C1 N1 C12 117.8(3) . .
C1 N1 Dy1 122.4(2) . .
C12 N1 Dy1 119.8(2) . .
C10 N2 C11 117.6(3) . .
C10 N2 Dy1 122.4(2) . .
C11 N2 Dy1 119.5(2) . .
N1 C1 C2 123.5(4) . .
N1 C1 H1A 118.2 . .
C2 C1 H1A 118.2 . .
C3 C2 C1 118.3(4) . .
C3 C2 H2A 120.8 . .
C1 C2 H2A 120.8 . .
C2 C3 C4 120.5(4) . .
C2 C3 H3A 119.7 . .
C4 C3 H3A 119.7 . .
C3 C4 C12 116.9(4) . .
C3 C4 C5 120.7(4) . .
C12 C4 C5 122.4(4) . .
C6 C5 C4 117.4(4) . .
C6 C5 H5A 121.3 . .
C4 C5 H5A 121.3 . .
C5 C6 C7 123.2(4) . .
C5 C6 H6A 118.4 . .
C7 C6 H6A 118.4 . .
C8 C7 C11 117.7(4) . .
C8 C7 C6 124.1(4) . .
C11 C7 C6 118.2(4) . .
C9 C8 C7 120.2(4) . .
C9 C8 H8A 119.9 . .
C7 C8 H8A 119.9 . .
C8 C9 C10 118.5(4) . .
C8 C9 H9A 120.8 . .
C10 C9 H9A 120.8 . .
N2 C10 C9 123.7(4) . .
N2 C10 H10A 118.1 . .
C9 C10 H10A 118.1 . .
N2 C11 C7 122.2(4) . .
N2 C11 C12 117.7(3) . .
C7 C11 C12 120.1(3) . .
N1 C12 C4 122.9(3) . .
N1 C12 C11 118.5(3) . .
C4 C12 C11 118.7(3) . .
C106 C101 C102 118.9(3) . .
C106 C101 C107 119.8(3) . .
C102 C101 C107 121.3(3) . .
C103 C102 C101 120.1(4) . .
C103 C102 H10B 119.9 . .
C101 C102 H10B 119.9 . .
C104 C103 C102 119.9(4) . .
C104 C103 H10C 120.1 . .
C102 C103 H10C 120.1 . .
C105 C104 C103 120.6(4) . .
C105 C104 C108 119.6(5) . .
C103 C104 C108 119.8(5) . .
C104 C105 C106 119.3(4) . .
C104 C105 H10D 120.3 . .
C106 C105 H10D 120.3 . .
C105 C106 C101 121.0(4) . .
C105 C106 H10E 119.5 . .
C101 C106 H10E 119.5 . .
O12 C107 O11 125.1(3) . .
O12 C107 C101 118.2(3) . .
O11 C107 C101 116.7(3) . .
N11 C108 C104 178.5(9) . .
C202 C201 C206 119.5(3) . .
C202 C201 C207 120.4(3) . .
C206 C201 C207 119.9(3) . .
C201 C202 C203 119.9(4) . .
C201 C202 H20A 120.0 . .
C203 C202 H20A 120.0 . .
C204 C203 C202 119.9(4) . .
C204 C203 H20B 120.0 . .
C202 C203 H20B 120.0 . .
C203 C204 C205 120.4(3) . .
C203 C204 C208 120.6(4) . .
C205 C204 C208 119.0(4) . .
C206 C205 C204 119.2(3) . .
C206 C205 H20C 120.4 . .
C204 C205 H20C 120.4 . .
C205 C206 C201 121.0(3) . .
C205 C206 H20D 119.5 . .
C201 C206 H20D 119.5 . .
O22 C207 O21 125.9(3) . .
O22 C207 C201 116.1(3) . .
O21 C207 C201 118.0(3) . .
N21 C208 C204 179.1(6) . .
C302 C301 C306 118.9(3) . .
C302 C301 C307 120.0(3) . .
C306 C301 C307 121.1(3) . .
C301 C302 C303 120.6(3) . .
C301 C302 H30A 119.7 . .
C303 C302 H30A 119.7 . .
C304 C303 C302 120.2(3) . .
C304 C303 H30B 119.9 . .
C302 C303 H30B 119.9 . .
C303 C304 C305 119.7(3) . .
C303 C304 C308 119.9(4) . .
C305 C304 C308 120.4(4) . .
C304 C305 C306 120.1(3) . .
C304 C305 H30C 119.9 . .
C306 C305 H30C 119.9 . .
C301 C306 C305 120.3(3) . .
C301 C306 H30D 119.8 . .
C305 C306 H30D 119.8 . .
O31 C307 O32 123.9(3) . .
O31 C307 C301 119.0(2) . .
O32 C307 C301 117.0(3) . .
N31 C308 C304 179.2(6) . .

loop_
_geom_bond_atom_site_label_1
_geom_bond_atom_site_label_2
_geom_bond_distance
_geom_bond_site_symmetry_2
Dy1 O32 2.2975(19) 2
Dy1 O11 2.342(2) .
Dy1 O22 2.344(2) 2
Dy1 O21 2.3644(19) .
Dy1 O31 2.3822(19) .
Dy1 O1W 2.3867(19) .
Dy1 N1 2.563(2) .
Dy1 N2 2.577(2) .
Dy1 Dy1 4.4145(4) 2
O1W H1WA 0.947(10) .
O1W H1WB 0.951(10) .
O11 C107 1.265(4) .
O12 C107 1.240(4) .
O21 C207 1.263(4) .
O22 C207 1.251(4) .
O22 Dy1 2.344(2) 2
O31 C307 1.258(3) .
O32 C307 1.257(3) .
O32 Dy1 2.2975(19) 2
N1 C1 1.324(4) .
N1 C12 1.356(4) .
N2 C10 1.333(4) .
N2 C11 1.355(4) .
N11 C108 1.133(6) .
N21 C208 1.139(5) .
N31 C308 1.143(5) .
C1 C2 1.397(5) .
C1 H1A 0.9300 .
C2 C3 1.368(7) .
C2 H2A 0.9300 .
C3 C4 1.394(7) .
C3 H3A 0.9300 .
C4 C12 1.411(5) .
C4 C5 1.431(6) .
C5 C6 1.374(7) .
C5 H5A 0.9300 .
C6 C7 1.452(6) .
C6 H6A 0.9300 .
C7 C8 1.396(6) .
C7 C11 1.409(5) .
C8 C9 1.358(7) .
C8 H8A 0.9300 .
C9 C10 1.394(5) .
C9 H9A 0.9300 .
C10 H10A 0.9300 .
C11 C12 1.442(5) .
C101 C106 1.381(5) .
C101 C102 1.387(5) .
C101 C107 1.505(4) .
C102 C103 1.376(5) .
C102 H10B 0.9300 .
C103 C104 1.379(7) .
C103 H10C 0.9300 .
C104 C105 1.370(7) .
C104 C108 1.448(6) .
C105 C106 1.374(6) .
C105 H10D 0.9300 .
C106 H10E 0.9300 .
C201 C202 1.378(5) .
C201 C206 1.379(4) .
C201 C207 1.511(4) .
C202 C203 1.380(5) .
C202 H20A 0.9300 .
C203 C204 1.382(6) .
C203 H20B 0.9300 .
C204 C205 1.376(5) .
C204 C208 1.450(5) .
C205 C206 1.375(5) .
C205 H20C 0.9300 .
C206 H20D 0.9300 .
C301 C302 1.374(4) .
C301 C306 1.387(4) .
C301 C307 1.504(4) .
C302 C303 1.383(5) .
C302 H30A 0.9300 .
C303 C304 1.371(5) .
C303 H30B 0.9300 .
C304 C305 1.372(5) .
C304 C308 1.446(5) .
C305 C306 1.385(5) .
C305 H30C 0.9300 .
C306 H30D 0.9300 .
